data_7101339
loop_
_publ_author_name
'Patrick M. Delaney'
'Jane E. Moore'
'Joseph P. A. Harrity'

_publ_section_title
;
An alkynylboronic ester cycloaddition route to functionalised aromatic
boronic esters
;
_journal_issue 31
_journal_name_full 'Chemical Communications'
_journal_paper_doi 10.1039/b607322k
_journal_year 2006
_chemical_formula_sum 'C20 H22 B Br O4'
_chemical_formula_weight 417.10
_chemical_name_systematic
;
?
;
_space_group_IT_number 14
_symmetry_cell_setting monoclinic
_symmetry_space_group_name_Hall '-P 2ybc'
_symmetry_space_group_name_H-M 'P 1 21/c 1'
_atom_sites_solution_hydrogens geom
_atom_sites_solution_primary direct
_atom_sites_solution_secondary difmap
_audit_creation_method SHELXL-97
_cell_angle_alpha 90.00
_cell_angle_beta 106.399(3)
_cell_angle_gamma 90.00
_cell_formula_units_Z 4
_cell_length_a 8.0909(5)
_cell_length_b 21.9946(12)
_cell_length_c 11.5867(7)
_cell_measurement_reflns_used 7760
_cell_measurement_temperature 150(2)
_cell_measurement_theta_max 26.90
_cell_measurement_theta_min 2.61
_cell_volume 1978.0(2)
_computing_cell_refinement 'Bruker SMART'
_computing_data_collection 'Bruker SMART'
_computing_data_reduction 'Bruker SAINT'
_computing_molecular_graphics 'Bruker SHELXTL'
_computing_publication_material 'Bruker SHELXTL'
_computing_structure_refinement 'SHELXL-97 (Sheldrick, 1997)'
_computing_structure_solution 'SHELXS-97 (Sheldrick, 1990)'
_diffrn_ambient_temperature 150(2)
_diffrn_detector_area_resol_mean 100
_diffrn_measured_fraction_theta_full 1.000
_diffrn_measured_fraction_theta_max 1.000
_diffrn_measurement_device_type 'CCD area detector'
_diffrn_measurement_method 'phi and omega scans'
_diffrn_radiation_monochromator graphite
_diffrn_radiation_source 'fine-focus sealed tube'
_diffrn_radiation_type MoK\a
_diffrn_radiation_wavelength 0.71073
_diffrn_reflns_av_R_equivalents 0.0475
_diffrn_reflns_av_sigmaI/netI 0.0297
_diffrn_reflns_limit_h_max 10
_diffrn_reflns_limit_h_min -10
_diffrn_reflns_limit_k_max 28
_diffrn_reflns_limit_k_min -28
_diffrn_reflns_limit_l_max 15
_diffrn_reflns_limit_l_min -15
_diffrn_reflns_number 36671
_diffrn_reflns_theta_full 25.00
_diffrn_reflns_theta_max 27.50
_diffrn_reflns_theta_min 1.85
_diffrn_standards_decay_% 0
_diffrn_standards_number 0
_exptl_absorpt_coefficient_mu 2.099
_exptl_absorpt_correction_T_max 0.9207
_exptl_absorpt_correction_T_min 0.5910
_exptl_absorpt_correction_type multi-scan
_exptl_absorpt_process_details SADABS
_exptl_crystal_colour COLOURLESS
_exptl_crystal_density_diffrn 1.401
_exptl_crystal_density_method 'not measured'
_exptl_crystal_description BLOCK
_exptl_crystal_F_000 856
_exptl_crystal_size_max 0.28
_exptl_crystal_size_mid 0.19
_exptl_crystal_size_min 0.04
_refine_diff_density_max 0.435
_refine_diff_density_min -0.808
_refine_diff_density_rms 0.100
_refine_ls_extinction_method none
_refine_ls_goodness_of_fit_ref 1.209
_refine_ls_hydrogen_treatment constr
_refine_ls_matrix_type full
_refine_ls_number_parameters 309
_refine_ls_number_reflns 4548
_refine_ls_number_restraints 178
_refine_ls_restrained_S_all 1.191
_refine_ls_R_factor_all 0.0772
_refine_ls_R_factor_gt 0.0627
_refine_ls_shift/su_max 0.001
_refine_ls_shift/su_mean 0.000
_refine_ls_structure_factor_coef Fsqd
_refine_ls_weighting_details 'calc w=1/[\s^2^(Fo^2^)+(0.0000P)^2^+11.7368P] where P=(Fo^2^+2Fc^2^)/3'
_refine_ls_weighting_scheme calc
_refine_ls_wR_factor_gt 0.1490
_refine_ls_wR_factor_ref 0.1546
_reflns_number_gt 3641
_reflns_number_total 4548
_reflns_threshold_expression >2sigma(I)
_cod_data_source_file b607322k.txt
_cod_depositor_comments
;
The following automatic conversions were performed:
'_symmetry_cell_setting' value 'Monoclinic' changed to 'monoclinic'
according to '/home/saulius/struct/CIF-dictionaries/cif_core.dic'
dictionary named 'cif_core.dic' version 2.4.1 from
2010-06-29.

'_exptl_absorpt_correction_type' value 'MULTI-SCAN' changed
to 'multi-scan' according to
'/home/saulius/struct/CIF-dictionaries/cif_core.dic' dictionary named
'cif_core.dic' version 2.4.1 from 2010-06-29.

Automatic conversion script
Id: cif_fix_enum 1527 2010-12-29 10:47:43Z saulius 
;
_cod_original_sg_symbol_H-M P2(1)/c
_cod_database_code 7101339

loop_
_symmetry_equiv_pos_as_xyz
'x, y, z'
'-x, y+1/2, -z+1/2'
'-x, -y, -z'
'x, -y-1/2, z-1/2'

loop_
_atom_site_label
_atom_site_type_symbol
_atom_site_fract_x
_atom_site_fract_y
_atom_site_fract_z
_atom_site_U_iso_or_equiv
_atom_site_adp_type
_atom_site_occupancy
_atom_site_symmetry_multiplicity
_atom_site_calc_flag
_atom_site_refinement_flags
_atom_site_disorder_assembly
_atom_site_disorder_group
Br1 Br 0.11051(8) 0.71101(2) 0.29096(6) 0.04328(18) Uani 1 1 d . . .
B1 B 0.3198(7) 0.9350(2) 0.1750(5) 0.0235(10) Uani 1 1 d . . .
O1 O 0.2029(13) 0.9704(4) 0.2115(8) 0.0278(17) Uani 0.489(5) 1 d PU A 1
O2 O 0.4729(9) 0.9676(3) 0.2097(7) 0.0245(13) Uani 0.489(5) 1 d PU A 1
C13 C 0.4225(13) 1.0307(4) 0.2267(9) 0.0275(10) Uani 0.489(5) 1 d PU A 1
C14 C 0.2318(14) 1.0313(4) 0.1512(11) 0.0288(11) Uani 0.489(5) 1 d PU A 1
C15 C 0.2098(16) 1.0506(6) 0.0204(11) 0.0331(17) Uani 0.489(5) 1 d PU A 1
H15A H 0.2404 1.0936 0.0180 0.050 Uiso 0.489(5) 1 calc PR A 1
H15B H 0.0897 1.0446 -0.0267 0.050 Uiso 0.489(5) 1 calc PR A 1
H15C H 0.2852 1.0258 -0.0137 0.050 Uiso 0.489(5) 1 calc PR A 1
C17 C 0.4497(16) 1.0385(6) 0.3598(12) 0.0299(18) Uani 0.489(5) 1 d PU A 1
H17A H 0.5733 1.0374 0.4013 0.045 Uiso 0.489(5) 1 calc PR A 1
H17B H 0.3914 1.0056 0.3898 0.045 Uiso 0.489(5) 1 calc PR A 1
H17C H 0.4020 1.0777 0.3749 0.045 Uiso 0.489(5) 1 calc PR A 1
C16 C 0.538(3) 1.0741(9) 0.1877(14) 0.0288(19) Uani 0.489(5) 1 d PU A 1
H16A H 0.6557 1.0702 0.2409 0.043 Uiso 0.489(5) 1 calc PR A 1
H16B H 0.4971 1.1158 0.1918 0.043 Uiso 0.489(5) 1 calc PR A 1
H16C H 0.5376 1.0649 0.1049 0.043 Uiso 0.489(5) 1 calc PR A 1
C18 C 0.1386(19) 1.0769(7) 0.2157(13) 0.0335(18) Uani 0.489(5) 1 d PU A 1
H18A H 0.1524 1.0632 0.2984 0.050 Uiso 0.489(5) 1 calc PR A 1
H18B H 0.0158 1.0785 0.1721 0.050 Uiso 0.489(5) 1 calc PR A 1
H18C H 0.1893 1.1174 0.2168 0.050 Uiso 0.489(5) 1 calc PR A 1
O1' O 0.1794(13) 0.9678(4) 0.1512(8) 0.0291(17) Uani 0.511(5) 1 d PU A 2
O2' O 0.4296(9) 0.9681(3) 0.1294(7) 0.0234(12) Uani 0.511(5) 1 d PU A 2
C13' C 0.3803(13) 1.0327(4) 0.1307(9) 0.0279(10) Uani 0.511(5) 1 d PU A 2
C14' C 0.2735(14) 1.0324(4) 0.2227(10) 0.0287(10) Uani 0.511(5) 1 d PU A 2
C16' C 0.547(3) 1.0697(9) 0.1624(13) 0.0302(19) Uani 0.511(5) 1 d PU A 2
H16D H 0.6019 1.0661 0.0974 0.045 Uiso 0.511(5) 1 calc PR A 2
H16E H 0.6253 1.0542 0.2373 0.045 Uiso 0.511(5) 1 calc PR A 2
H16F H 0.5208 1.1125 0.1728 0.045 Uiso 0.511(5) 1 calc PR A 2
C18' C 0.1010(18) 1.0699(7) 0.1865(13) 0.0343(18) Uani 0.511(5) 1 d PU A 2
H18D H 0.1224 1.1110 0.2201 0.051 Uiso 0.511(5) 1 calc PR A 2
H18E H 0.0150 1.0498 0.2182 0.051 Uiso 0.511(5) 1 calc PR A 2
H18F H 0.0580 1.0724 0.0986 0.051 Uiso 0.511(5) 1 calc PR A 2
C17' C 0.3790(16) 1.0374(6) 0.3521(12) 0.0338(18) Uani 0.511(5) 1 d PU A 2
H17D H 0.4175 1.0795 0.3697 0.051 Uiso 0.511(5) 1 calc PR A 2
H17E H 0.4796 1.0106 0.3661 0.051 Uiso 0.511(5) 1 calc PR A 2
H17F H 0.3088 1.0252 0.4046 0.051 Uiso 0.511(5) 1 calc PR A 2
C15' C 0.2740(15) 1.0475(5) 0.0027(10) 0.0305(17) Uani 0.511(5) 1 d PU A 2
H15D H 0.1666 1.0240 -0.0170 0.046 Uiso 0.511(5) 1 calc PR A 2
H15E H 0.3399 1.0368 -0.0536 0.046 Uiso 0.511(5) 1 calc PR A 2
H15F H 0.2472 1.0910 -0.0037 0.046 Uiso 0.511(5) 1 calc PR A 2
O3 O 0.5844(6) 0.68761(16) 0.0461(4) 0.0488(11) Uani 1 1 d . A .
O4 O 0.6441(6) 0.78111(16) -0.0058(4) 0.0443(10) Uani 1 1 d . A .
C1 C 0.2391(6) 0.7639(2) 0.2180(5) 0.0265(10) Uani 1 1 d . A .
C2 C 0.3449(6) 0.7366(2) 0.1587(5) 0.0284(10) Uani 1 1 d . . .
H2 H 0.3497 0.6935 0.1539 0.034 Uiso 1 1 calc R . .
C3 C 0.4447(6) 0.77273(19) 0.1060(4) 0.0252(10) Uani 1 1 d . A .
C4 C 0.4325(6) 0.8357(2) 0.1126(4) 0.0264(10) Uani 1 1 d . . .
H4 H 0.5000 0.8605 0.0761 0.032 Uiso 1 1 calc R A .
C5 C 0.3238(6) 0.86354(19) 0.1713(4) 0.0227(9) Uani 1 1 d . A .
C6 C 0.2256(6) 0.8270(2) 0.2278(4) 0.0223(9) Uani 1 1 d . . .
C7 C 0.1188(7) 0.8550(2) 0.2990(5) 0.0281(10) Uani 1 1 d . A .
C8 C 0.1953(8) 0.8793(3) 0.4096(5) 0.0465(15) Uani 1 1 d . . .
H8 H 0.3167 0.8764 0.4425 0.056 Uiso 1 1 calc R A .
C9 C 0.0974(10) 0.9083(4) 0.4748(6) 0.070(2) Uani 1 1 d . A .
H9 H 0.1521 0.9241 0.5525 0.084 Uiso 1 1 calc R . .
C10 C -0.0777(9) 0.9141(3) 0.4273(6) 0.0546(18) Uani 1 1 d . . .
H10 H -0.1439 0.9342 0.4717 0.066 Uiso 1 1 calc R A .
C11 C -0.1574(7) 0.8907(3) 0.3147(6) 0.0412(13) Uani 1 1 d . A .
H11 H -0.2783 0.8951 0.2813 0.049 Uiso 1 1 calc R . .
C12 C -0.0614(7) 0.8607(2) 0.2505(5) 0.0322(11) Uani 1 1 d . . .
H12 H -0.1168 0.8440 0.1738 0.039 Uiso 1 1 calc R A .
C19 C 0.5623(7) 0.7419(2) 0.0465(5) 0.0310(11) Uani 1 1 d . . .
C20 C 0.7632(10) 0.7540(3) -0.0636(7) 0.060(2) Uani 1 1 d . . .
H20A H 0.8548 0.7329 -0.0033 0.090 Uiso 1 1 calc R A .
H20B H 0.8139 0.7859 -0.1019 0.090 Uiso 1 1 calc R . .
H20C H 0.7016 0.7249 -0.1247 0.090 Uiso 1 1 calc R . .

loop_
_atom_site_aniso_label
_atom_site_aniso_U_11
_atom_site_aniso_U_22
_atom_site_aniso_U_33
_atom_site_aniso_U_23
_atom_site_aniso_U_13
_atom_site_aniso_U_12
Br1 0.0503(3) 0.0233(2) 0.0694(4) 0.0084(3) 0.0383(3) -0.0051(2)
B1 0.027(3) 0.021(2) 0.025(3) 0.002(2) 0.011(2) -0.001(2)
O1 0.031(3) 0.019(2) 0.040(5) 0.004(4) 0.019(5) 0.003(2)
O2 0.027(3) 0.015(2) 0.034(3) 0.001(3) 0.012(3) 0.001(2)
C13 0.034(2) 0.0191(19) 0.030(2) -0.0025(19) 0.010(2) -0.0006(18)
C14 0.035(2) 0.0195(19) 0.032(2) -0.003(2) 0.009(2) 0.0006(19)
C15 0.037(4) 0.025(3) 0.035(3) 0.005(3) 0.007(3) 0.002(3)
C17 0.035(4) 0.027(3) 0.028(3) -0.003(3) 0.008(3) -0.004(4)
C16 0.035(3) 0.021(3) 0.031(4) -0.004(3) 0.011(3) -0.004(3)
C18 0.036(4) 0.024(3) 0.036(4) -0.010(3) 0.004(3) 0.005(3)
O1' 0.031(3) 0.019(2) 0.041(5) 0.003(4) 0.015(5) 0.002(2)
O2' 0.027(3) 0.015(2) 0.031(3) 0.001(3) 0.014(3) 0.001(2)
C13' 0.034(2) 0.0189(19) 0.031(2) -0.0019(19) 0.010(2) 0.0000(18)
C14' 0.035(2) 0.0202(19) 0.032(2) -0.003(2) 0.010(2) 0.0008(19)
C16' 0.037(3) 0.021(3) 0.033(4) -0.003(3) 0.011(3) -0.005(3)
C18' 0.036(4) 0.025(3) 0.039(4) -0.010(3) 0.007(3) 0.005(3)
C17' 0.042(4) 0.027(3) 0.031(3) -0.002(3) 0.009(3) 0.001(4)
C15' 0.035(4) 0.025(3) 0.033(3) 0.007(3) 0.012(3) 0.004(4)
O3 0.056(3) 0.0206(18) 0.085(3) -0.0053(19) 0.044(3) 0.0017(17)
O4 0.065(3) 0.0252(18) 0.063(3) 0.0024(18) 0.051(2) 0.0028(18)
C1 0.028(2) 0.019(2) 0.035(3) 0.0026(19) 0.014(2) -0.0041(18)
C2 0.031(3) 0.015(2) 0.042(3) 0.0021(19) 0.015(2) -0.0023(18)
C3 0.032(3) 0.017(2) 0.031(3) 0.0003(18) 0.016(2) -0.0007(18)
C4 0.032(3) 0.018(2) 0.032(3) 0.0020(19) 0.015(2) -0.0029(19)
C5 0.027(2) 0.018(2) 0.024(2) 0.0025(17) 0.0087(19) -0.0003(17)
C6 0.021(2) 0.020(2) 0.027(2) 0.0025(17) 0.0068(19) -0.0005(17)
C7 0.034(3) 0.020(2) 0.033(3) 0.006(2) 0.014(2) 0.000(2)
C8 0.037(3) 0.061(4) 0.037(3) -0.009(3) 0.004(3) 0.020(3)
C9 0.070(5) 0.098(6) 0.035(4) -0.017(4) 0.003(3) 0.037(5)
C10 0.057(4) 0.065(4) 0.050(4) 0.000(3) 0.028(3) 0.026(3)
C11 0.029(3) 0.045(3) 0.053(4) 0.007(3) 0.018(3) 0.007(2)
C12 0.031(3) 0.030(3) 0.039(3) 0.002(2) 0.015(2) -0.002(2)
C19 0.036(3) 0.019(2) 0.041(3) -0.002(2) 0.016(2) -0.003(2)
C20 0.082(5) 0.042(3) 0.082(5) 0.003(3) 0.067(5) 0.007(3)

loop_
_atom_type_symbol
_atom_type_description
_atom_type_scat_dispersion_real
_atom_type_scat_dispersion_imag
_atom_type_scat_source
C C 0.0033 0.0016 'International Tables Vol C Tables 4.2.6.8 and 6.1.1.4'
H H 0.0000 0.0000 'International Tables Vol C Tables 4.2.6.8 and 6.1.1.4'
O O 0.0106 0.0060 'International Tables Vol C Tables 4.2.6.8 and 6.1.1.4'
Br Br -0.2901 2.4595 'International Tables Vol C Tables 4.2.6.8 and 6.1.1.4'
B B 0.0013 0.0007 'International Tables Vol C Tables 4.2.6.8 and 6.1.1.4'

loop_
_geom_angle_atom_site_label_1
_geom_angle_atom_site_label_2
_geom_angle_atom_site_label_3
_geom_angle
O1' B1 O2' 104.3(6)
O1' B1 O1 28.8(4)
O2' B1 O1 113.2(6)
O1' B1 O2 115.3(6)
O2' B1 O2 38.0(4)
O1 B1 O2 104.6(6)
O1' B1 C5 124.7(6)
O2' B1 C5 120.1(5)
O1 B1 C5 126.4(6)
O2 B1 C5 120.0(5)
B1 O1 C14 98.3(7)
B1 O2 C13 105.5(6)
O2 C13 C16 109.9(10)
O2 C13 C17 106.2(9)
C16 C13 C17 108.3(10)
O2 C13 C14 101.7(7)
C16 C13 C14 115.7(11)
C17 C13 C14 114.4(9)
C15 C14 C13 112.4(9)
C15 C14 O1 133.5(9)
C13 C14 O1 89.5(8)
C15 C14 C18 111.0(10)
C13 C14 C18 106.0(9)
O1 C14 C18 100.6(10)
C14 C15 H15A 109.5
C14 C15 H15B 109.5
H15A C15 H15B 109.5
C14 C15 H15C 109.5
H15A C15 H15C 109.5
H15B C15 H15C 109.5
C13 C17 H17A 109.5
C13 C17 H17B 109.5
H17A C17 H17B 109.5
C13 C17 H17C 109.5
H17A C17 H17C 109.5
H17B C17 H17C 109.5
C13 C16 H16A 109.5
C13 C16 H16B 109.5
H16A C16 H16B 109.5
C13 C16 H16C 109.5
H16A C16 H16C 109.5
H16B C16 H16C 109.5
C14 C18 H18A 109.5
C14 C18 H18B 109.5
H18A C18 H18B 109.5
C14 C18 H18C 109.5
H18A C18 H18C 109.5
H18B C18 H18C 109.5
B1 O1' C14' 96.6(7)
B1 O2' C13' 107.6(6)
O2' C13' C15' 105.9(8)
O2' C13' C16' 107.0(10)
C15' C13' C16' 109.7(10)
O2' C13' C14' 102.0(7)
C15' C13' C14' 113.5(9)
C16' C13' C14' 117.5(9)
C17' C14' C13' 114.5(9)
C17' C14' C18' 116.1(10)
C13' C14' C18' 116.1(10)
C17' C14' O1' 126.2(9)
C13' C14' O1' 85.9(7)
C18' C14' O1' 93.8(8)
C13' C16' H16D 109.5
C13' C16' H16E 109.5
H16D C16' H16E 109.5
C13' C16' H16F 109.5
H16D C16' H16F 109.5
H16E C16' H16F 109.5
C14' C18' H18D 109.5
C14' C18' H18E 109.5
H18D C18' H18E 109.5
C14' C18' H18F 109.5
H18D C18' H18F 109.5
H18E C18' H18F 109.5
C14' C17' H17D 109.5
C14' C17' H17E 109.5
H17D C17' H17E 109.5
C14' C17' H17F 109.5
H17D C17' H17F 109.5
H17E C17' H17F 109.5
C13' C15' H15D 109.5
C13' C15' H15E 109.5
H15D C15' H15E 109.5
C13' C15' H15F 109.5
H15D C15' H15F 109.5
H15E C15' H15F 109.5
C19 O4 C20 115.1(4)
C2 C1 C6 123.2(4)
C2 C1 Br1 116.5(3)
C6 C1 Br1 120.2(4)
C1 C2 C3 119.2(4)
C1 C2 H2 120.4
C3 C2 H2 120.4
C2 C3 C4 119.1(4)
C2 C3 C19 118.0(4)
C4 C3 C19 122.9(4)
C3 C4 C5 121.8(4)
C3 C4 H4 119.1
C5 C4 H4 119.1
C4 C5 C6 119.4(4)
C4 C5 B1 118.2(4)
C6 C5 B1 122.5(4)
C1 C6 C5 117.3(4)
C1 C6 C7 121.8(4)
C5 C6 C7 120.8(4)
C8 C7 C12 118.8(5)
C8 C7 C6 120.2(5)
C12 C7 C6 120.9(5)
C7 C8 C9 120.8(6)
C7 C8 H8 119.6
C9 C8 H8 119.6
C10 C9 C8 120.3(6)
C10 C9 H9 119.9
C8 C9 H9 119.9
C9 C10 C11 119.9(6)
C9 C10 H10 120.1
C11 C10 H10 120.1
C10 C11 C12 120.1(5)
C10 C11 H11 119.9
C12 C11 H11 119.9
C11 C12 C7 120.1(5)
C11 C12 H12 119.9
C7 C12 H12 119.9
O3 C19 O4 123.1(5)
O3 C19 C3 124.6(5)
O4 C19 C3 112.3(4)
O4 C20 H20A 109.5
O4 C20 H20B 109.5
H20A C20 H20B 109.5
O4 C20 H20C 109.5
H20A C20 H20C 109.5
H20B C20 H20C 109.5

loop_
_geom_bond_atom_site_label_1
_geom_bond_atom_site_label_2
_geom_bond_distance
Br1 C1 1.911(4)
B1 O1' 1.307(11)
B1 O2' 1.364(8)
B1 O1 1.381(11)
B1 O2 1.389(9)
B1 C5 1.573(6)
O1 C14 1.559(14)
O2 C13 1.476(11)
C13 C16 1.49(2)
C13 C17 1.505(17)
C13 C14 1.544(15)
C14 C15 1.536(17)
C14 C18 1.564(19)
C15 H15A 0.9800
C15 H15B 0.9800
C15 H15C 0.9800
C17 H17A 0.9800
C17 H17B 0.9800
C17 H17C 0.9800
C16 H16A 0.9800
C16 H16B 0.9800
C16 H16C 0.9800
C18 H18A 0.9800
C18 H18B 0.9800
C18 H18C 0.9800
O1' C14' 1.712(14)
O2' C13' 1.477(10)
C13' C15' 1.525(15)
C13' C16' 1.53(2)
C13' C14' 1.550(14)
C14' C17' 1.505(17)
C14' C18' 1.573(18)
C16' H16D 0.9800
C16' H16E 0.9800
C16' H16F 0.9800
C18' H18D 0.9800
C18' H18E 0.9800
C18' H18F 0.9800
C17' H17D 0.9800
C17' H17E 0.9800
C17' H17F 0.9800
C15' H15D 0.9800
C15' H15E 0.9800
C15' H15F 0.9800
O3 C19 1.207(6)
O4 C19 1.333(6)
O4 C20 1.448(6)
C1 C2 1.378(7)
C1 C6 1.398(6)
C2 C3 1.391(6)
C2 H2 0.9500
C3 C4 1.393(6)
C3 C19 1.487(7)
C4 C5 1.395(6)
C4 H4 0.9500
C5 C6 1.415(6)
C6 C7 1.485(7)
C7 C8 1.365(8)
C7 C12 1.412(7)
C8 C9 1.395(8)
C8 H8 0.9500
C9 C10 1.374(10)
C9 H9 0.9500
C10 C11 1.381(9)
C10 H10 0.9500
C11 C12 1.384(7)
C11 H11 0.9500
C12 H12 0.9500
C20 H20A 0.9800
C20 H20B 0.9800
C20 H20C 0.9800
